data_7700348
loop_
_publ_author_name
'Banerjee, Abhisek'
'Frontera, Antonio'
'Chattopadhyay, Shouvik'

_publ_section_title
;
 Methylene spacer regulated variation in molecular and crystalline
 architectures of cobalt(iii) complexes with reduced Schiff base ligands:
 a combined experimental and theoretical study.
;
_journal_issue 30
_journal_name_full 'Dalton transactions (Cambridge, England : 2003)'
_journal_page_first 11433
_journal_page_last 11447
_journal_paper_doi 10.1039/c9dt01818b
_journal_volume 48
_journal_year 2019
_chemical_formula_moiety 'C21 H32 Co N8 Na O6'
_chemical_formula_sum 'C21 H32 Co N8 Na O6'
_chemical_formula_weight 574.47
_space_group_crystal_system monoclinic
_space_group_IT_number 14
_space_group_name_Hall '-P 2ybc'
_space_group_name_H-M_alt 'P 1 21/c 1'
_symmetry_space_group_name_Hall '-P 2ybc'
_symmetry_space_group_name_H-M 'P 1 21/c 1'
_atom_sites_solution_hydrogens mixed
_audit_creation_method SHELXL-2018/1
_audit_update_record
;
2019-06-01 deposited with the CCDC.    2019-06-25 downloaded from the CCDC.
;
_cell_angle_alpha 90
_cell_angle_beta 107.031(12)
_cell_angle_gamma 90
_cell_formula_units_Z 4
_cell_length_a 10.9880(9)
_cell_length_b 15.3850(8)
_cell_length_c 17.7426(7)
_cell_measurement_reflns_used 900
_cell_measurement_temperature 293(2)
_cell_measurement_theta_max 25.881
_cell_measurement_theta_min 2.04
_cell_volume 2867.9(4)
_computing_structure_refinement 'SHELXL-2018/1 (Sheldrick, 2018)'
_computing_structure_solution 'SHELXT 2014/5 (Sheldrick, 2014)'
_diffrn_ambient_temperature 293(2)
_diffrn_measured_fraction_theta_full 0.987
_diffrn_measured_fraction_theta_max 0.952
_diffrn_measurement_device_type 'BRUKER SMART APEX II'
_diffrn_radiation_type MoK\a
_diffrn_radiation_wavelength 0.71073
_diffrn_reflns_av_R_equivalents 0.1426
_diffrn_reflns_av_unetI/netI 0.1040
_diffrn_reflns_Laue_measured_fraction_full 0.987
_diffrn_reflns_Laue_measured_fraction_max 0.952
_diffrn_reflns_limit_h_max 13
_diffrn_reflns_limit_h_min -13
_diffrn_reflns_limit_k_max 18
_diffrn_reflns_limit_k_min -18
_diffrn_reflns_limit_l_max 20
_diffrn_reflns_limit_l_min -20
_diffrn_reflns_number 30834
_diffrn_reflns_point_group_measured_fraction_full 0.987
_diffrn_reflns_point_group_measured_fraction_max 0.952
_diffrn_reflns_theta_full 25.242
_diffrn_reflns_theta_max 25.881
_diffrn_reflns_theta_min 1.787
_exptl_absorpt_coefficient_mu 0.661
_exptl_absorpt_correction_T_max 0.906
_exptl_absorpt_correction_T_min 0.758
_exptl_absorpt_correction_type multi-scan
_exptl_absorpt_process_details SADABS
_exptl_crystal_colour Brown
_exptl_crystal_density_diffrn 1.331
_exptl_crystal_description Block
_exptl_crystal_F_000 1200.0
_exptl_crystal_size_max 0.55
_exptl_crystal_size_mid 0.35
_exptl_crystal_size_min 0.15
_refine_diff_density_max 0.840
_refine_diff_density_min -0.559
_refine_diff_density_rms 0.126
_refine_ls_extinction_method none
_refine_ls_goodness_of_fit_ref 1.076
_refine_ls_hydrogen_treatment mixed
_refine_ls_matrix_type full
_refine_ls_number_parameters 366
_refine_ls_number_reflns 5291
_refine_ls_number_restraints 7
_refine_ls_restrained_S_all 1.076
_refine_ls_R_factor_all 0.1534
_refine_ls_R_factor_gt 0.1103
_refine_ls_shift/su_max 0.000
_refine_ls_shift/su_mean 0.000
_refine_ls_structure_factor_coef Fsqd
_refine_ls_weighting_details 'w=1/[\s^2^(Fo^2^)+(0.1486P)^2^+20.4494P] where P=(Fo^2^+2Fc^2^)/3'
_refine_ls_weighting_scheme calc
_refine_ls_wR_factor_gt 0.3286
_refine_ls_wR_factor_ref 0.3526
_reflns_Friedel_coverage 0.000
_reflns_number_gt 3314
_reflns_number_total 5559
_reflns_threshold_expression 'I > 2\s(I)'
_cod_data_source_file c9dt01818b2.cif
_cod_data_source_block 1
_cod_depositor_comments
;
The following automatic conversions were performed:

'_exptl_absorpt_correction_type' value 'MULTI-SCAN' changed to
'multi-scan' according to
/home/data/users/saulius/crontab/automatic-downloads/rss-feeds/RSC/lib/dictionaries/cif_core.dic
dictionary named 'cif_core.dic' version 2.4.2 from 2011-04-26.

Automatic conversion script
Id: cif_fix_values 4973 2017-02-22 13:04:09Z antanas 

 Adding full bibliography for 7700348--7700349.cif.
;
_cod_original_cell_volume 2867.9(3)
_cod_database_code 7700348
_shelx_shelxl_version_number 2018/1
_shelx_space_group_comment
;
The symmetry employed for this shelxl refinement is uniquely defined
by the following loop, which should always be used as a source of
symmetry information in preference to the above space-group names.
They are only intended as comments.
;

loop_
_space_group_symop_operation_xyz
'x, y, z'
'-x, y+1/2, -z+1/2'
'-x, -y, -z'
'x, -y-1/2, z-1/2'

loop_
_atom_site_label
_atom_site_type_symbol
_atom_site_fract_x
_atom_site_fract_y
_atom_site_fract_z
_atom_site_U_iso_or_equiv
_atom_site_adp_type
_atom_site_occupancy
_atom_site_site_symmetry_order
_atom_site_calc_flag
_atom_site_refinement_flags_posn
_atom_site_refinement_flags_adp
_atom_site_refinement_flags_occupancy
_atom_site_disorder_assembly
_atom_site_disorder_group
C12B C 0.891(2) 0.404(2) 0.6580(18) 0.078(11) Uani 0.40(2) 1 d . . P A 1
H12A H 0.850913 0.411310 0.699122 0.117 Uiso 0.40(2) 1 calc R U P A 1
H12B H 0.913293 0.344508 0.654875 0.117 Uiso 0.40(2) 1 calc R U P A 1
H12C H 0.965800 0.439723 0.669248 0.117 Uiso 0.40(2) 1 calc R U P A 1
C12A C 0.7596(14) 0.5358(14) 0.6790(10) 0.064(6) Uani 0.60(2) 1 d . . P A 2
H12D H 0.829216 0.511345 0.719496 0.096 Uiso 0.60(2) 1 calc R U P A 2
H12E H 0.748694 0.595611 0.690945 0.096 Uiso 0.60(2) 1 calc R U P A 2
H12F H 0.683079 0.504151 0.676261 0.096 Uiso 0.60(2) 1 calc R U P A 2
N3 N 0.5701(7) 0.4429(6) 0.4267(5) 0.055(2) Uani 1 1 d . . . . .
N6 N 0.8752(6) 0.5794(5) 0.4390(5) 0.052(2) Uani 1 1 d . . . . .
C11 C 0.7998(9) 0.4318(8) 0.5810(7) 0.063(3) Uani 1 1 d . . . . .
N2 N 0.8311(7) 0.4295(5) 0.5028(5) 0.0493(19) Uani 1 1 d D . . . .
Co1 Co 0.72162(10) 0.51204(8) 0.43010(7) 0.0445(4) Uani 1 1 d . . . . .
O2 O 0.7391(6) 0.4596(4) 0.3330(4) 0.0568(17) Uani 1 1 d . . . . .
O1 O 0.6222(6) 0.5937(4) 0.3585(4) 0.0533(16) Uani 1 1 d . . . . .
O3 O 0.4205(6) 0.6381(5) 0.2473(5) 0.074(2) Uani 1 1 d . . . . .
N1 N 0.6928(6) 0.5637(5) 0.5280(5) 0.052(2) Uani 1 1 d . . . . .
H1 H 0.609502 0.542701 0.529813 0.063 Uiso 1 1 calc R U . . .
O4 O 0.8198(8) 0.4611(6) 0.2028(5) 0.083(2) Uani 1 1 d . . . . .
C19 C 0.8295(8) 0.4030(7) 0.3315(7) 0.058(3) Uani 1 1 d . . . . .
N7 N 0.8706(8) 0.6427(7) 0.3973(7) 0.083(3) Uani 1 1 d . . . . .
N4 N 0.5330(7) 0.3912(7) 0.3715(7) 0.070(3) Uani 1 1 d . . . . .
C3 C 0.4377(9) 0.6769(7) 0.3207(8) 0.064(3) Uani 1 1 d . . . . .
C18 C 0.8726(9) 0.4005(8) 0.2607(7) 0.066(3) Uani 1 1 d . . . . .
C13 C 0.8314(9) 0.3409(7) 0.4685(7) 0.064(3) Uani 1 1 d . . . . .
H13A H 0.746132 0.316803 0.455225 0.077 Uiso 1 1 calc R U . . .
H13B H 0.887098 0.303262 0.507550 0.077 Uiso 1 1 calc R U . . .
C8 C 0.5467(8) 0.6518(6) 0.3811(7) 0.056(3) Uani 1 1 d . . . . .
C9 C 0.6844(10) 0.6599(6) 0.5252(7) 0.060(3) Uani 1 1 d . . . . .
H9A H 0.761702 0.683962 0.517793 0.072 Uiso 1 1 calc R U . . .
H9B H 0.675543 0.681795 0.574548 0.072 Uiso 1 1 calc R U . . .
C15 C 0.9689(10) 0.2827(7) 0.3844(9) 0.078(4) Uani 1 1 d . . . . .
H15 H 1.004789 0.243804 0.424938 0.094 Uiso 1 1 calc R U . . .
C7 C 0.5704(10) 0.6877(6) 0.4575(7) 0.057(3) Uani 1 1 d . . . . .
C16 C 1.0079(11) 0.2804(9) 0.3137(11) 0.099(5) Uani 1 1 d . . . . .
H16 H 1.065377 0.238130 0.308419 0.118 Uiso 1 1 calc R U . . .
C4 C 0.3584(11) 0.7410(9) 0.3399(10) 0.083(4) Uani 1 1 d . . . . .
H4 H 0.287242 0.760872 0.300957 0.099 Uiso 1 1 calc R U . . .
N5 N 0.4928(11) 0.3414(8) 0.3208(8) 0.101(4) Uani 1 1 d . . . . .
C5 C 0.3858(14) 0.7751(9) 0.4175(11) 0.095(5) Uani 1 1 d . . . . .
H5 H 0.330883 0.815723 0.428682 0.114 Uiso 1 1 calc R U . . .
C14 C 0.8770(9) 0.3432(7) 0.3934(7) 0.063(3) Uani 1 1 d . . . . .
C17 C 0.9608(11) 0.3409(10) 0.2521(10) 0.087(4) Uani 1 1 d . . . . .
H17 H 0.988515 0.340458 0.207348 0.104 Uiso 1 1 calc R U . . .
C6 C 0.4880(13) 0.7504(7) 0.4742(9) 0.079(4) Uani 1 1 d . . . . .
H6 H 0.505295 0.774144 0.524432 0.095 Uiso 1 1 calc R U . . .
C20 C 0.8699(18) 0.4690(15) 0.1340(11) 0.128(7) Uani 1 1 d . . . . .
H20A H 0.960124 0.482268 0.152015 0.153 Uiso 1 1 calc R U . . .
H20B H 0.859126 0.414279 0.105670 0.153 Uiso 1 1 calc R U . . .
C2 C 0.3094(12) 0.6603(10) 0.1840(9) 0.094(5) Uani 1 1 d . . . . .
H2A H 0.312714 0.721378 0.171306 0.113 Uiso 1 1 calc R U . . .
H2B H 0.234058 0.650915 0.200824 0.113 Uiso 1 1 calc R U . . .
N8 N 0.8713(12) 0.7075(12) 0.3619(12) 0.184(10) Uani 1 1 d . . . . .
C1 C 0.3002(17) 0.6087(13) 0.1141(10) 0.132(7) Uani 1 1 d . . . . .
H1A H 0.225122 0.625149 0.073103 0.198 Uiso 1 1 calc R U . . .
H1B H 0.373922 0.618636 0.096715 0.198 Uiso 1 1 calc R U . . .
H1C H 0.295331 0.548230 0.126209 0.198 Uiso 1 1 calc R U . . .
C21 C 0.802(3) 0.5383(17) 0.0809(14) 0.189(11) Uani 1 1 d . . . . .
H21A H 0.835447 0.542827 0.036645 0.284 Uiso 1 1 calc R U . . .
H21B H 0.713082 0.524733 0.062519 0.284 Uiso 1 1 calc R U . . .
H21C H 0.813882 0.592588 0.108773 0.284 Uiso 1 1 calc R U . . .
Na1 Na 0.6189(5) 0.5452(3) 0.2314(3) 0.0791(13) Uani 1 1 d D . . . .
O5 O 0.6766(10) 0.6874(7) 0.2005(6) 0.103(3) Uani 1 1 d D . . . .
H5A H 0.732349 0.706863 0.238153 0.155 Uiso 1 1 calc DR U . . .
O6 O 0.4901(15) 0.4357(12) 0.1582(15) 0.205(10) Uani 1 1 d D . . . .
H6A H 0.415732 0.444857 0.156233 0.307 Uiso 1 1 calc R U . . .
C10 C 0.7876(10) 0.5298(8) 0.6002(7) 0.063(3) Uani 1 1 d D . . . .
H10A H 0.869438 0.558201 0.605299 0.076 Uiso 1 1 calc R U . A 2
H2 H 0.906(3) 0.439(9) 0.514(6) 0.11(5) Uiso 1 1 d D . . . .
H5B H 0.638(6) 0.733(3) 0.191(10) 0.5(4) Uiso 1 1 d D . . . .
H6B H 0.54(3) 0.399(18) 0.15(2) 0.3(2) Uiso 1 1 d D . . . .
H11 H 0.716(7) 0.391(6) 0.590(5) 0.04(2) Uiso 1 1 d D . . . .
H10B H 0.826(8) 0.493(5) 0.583(5) 0.04(3) Uiso 1 1 d D . . . .

loop_
_atom_site_aniso_label
_atom_site_aniso_U_11
_atom_site_aniso_U_22
_atom_site_aniso_U_33
_atom_site_aniso_U_23
_atom_site_aniso_U_13
_atom_site_aniso_U_12
C12B 0.043(13) 0.11(2) 0.09(2) 0.051(19) 0.034(14) 0.025(14)
C12A 0.032(7) 0.102(15) 0.053(11) -0.007(9) 0.003(7) 0.005(8)
N3 0.037(4) 0.055(5) 0.075(6) -0.008(4) 0.020(4) -0.005(4)
N6 0.033(4) 0.051(5) 0.072(5) 0.013(4) 0.014(4) -0.001(3)
C11 0.051(6) 0.062(7) 0.069(7) 0.016(5) 0.010(5) -0.015(5)
N2 0.037(4) 0.046(4) 0.066(5) 0.004(4) 0.016(4) -0.004(3)
Co1 0.0280(6) 0.0434(7) 0.0626(8) 0.0012(6) 0.0140(5) 0.0007(5)
O2 0.041(3) 0.057(4) 0.076(5) -0.006(3) 0.021(3) 0.007(3)
O1 0.042(3) 0.053(4) 0.063(4) 0.000(3) 0.012(3) 0.011(3)
O3 0.047(4) 0.075(5) 0.089(6) 0.018(4) 0.001(4) 0.011(4)
N1 0.029(3) 0.053(5) 0.078(6) -0.008(4) 0.022(4) -0.005(3)
O4 0.078(5) 0.095(6) 0.086(6) -0.007(5) 0.042(5) -0.010(5)
C19 0.032(4) 0.059(6) 0.083(7) -0.022(5) 0.016(5) -0.003(4)
N7 0.037(4) 0.084(7) 0.120(9) 0.032(7) 0.010(5) -0.012(4)
N4 0.035(4) 0.071(6) 0.107(8) -0.008(6) 0.026(5) -0.004(4)
C3 0.046(5) 0.053(6) 0.090(9) 0.018(6) 0.016(5) 0.002(4)
C18 0.042(5) 0.070(7) 0.092(8) -0.021(6) 0.030(5) -0.011(5)
C13 0.042(5) 0.055(6) 0.091(8) -0.004(6) 0.013(5) -0.002(4)
C8 0.039(5) 0.050(6) 0.080(7) 0.018(5) 0.019(5) 0.004(4)
C9 0.058(6) 0.042(5) 0.083(8) -0.010(5) 0.024(5) -0.006(4)
C15 0.044(5) 0.041(6) 0.144(12) -0.023(6) 0.021(7) 0.000(4)
C7 0.058(6) 0.034(5) 0.086(8) -0.002(5) 0.032(5) 0.003(4)
C16 0.050(6) 0.069(8) 0.186(16) -0.052(10) 0.048(9) 0.003(6)
C4 0.053(6) 0.074(8) 0.121(12) 0.040(8) 0.026(7) 0.025(6)
N5 0.090(8) 0.099(9) 0.122(10) -0.056(8) 0.044(7) -0.044(7)
C5 0.089(9) 0.073(9) 0.141(14) 0.026(9) 0.061(10) 0.034(7)
C14 0.035(5) 0.058(6) 0.093(8) -0.013(6) 0.013(5) -0.005(4)
C17 0.057(7) 0.090(10) 0.122(11) -0.044(9) 0.038(7) -0.011(7)
C6 0.093(9) 0.046(6) 0.113(10) 0.006(6) 0.053(8) 0.018(6)
C20 0.127(14) 0.169(19) 0.114(13) -0.021(13) 0.077(12) -0.024(13)
C2 0.066(8) 0.090(10) 0.105(11) 0.031(9) -0.009(7) 0.006(7)
N8 0.074(8) 0.180(16) 0.26(2) 0.169(16) -0.005(10) -0.030(9)
C1 0.128(14) 0.140(16) 0.092(12) 0.020(12) -0.024(10) 0.037(12)
C21 0.28(3) 0.18(2) 0.14(2) 0.033(18) 0.12(2) 0.00(2)
Na1 0.092(3) 0.072(3) 0.071(3) 0.003(2) 0.019(2) 0.004(2)
O5 0.087(7) 0.113(8) 0.113(8) 0.037(6) 0.034(5) 0.013(6)
O6 0.115(10) 0.142(13) 0.30(2) -0.105(14) -0.025(13) 0.044(10)
C10 0.047(5) 0.076(8) 0.068(7) 0.002(6) 0.018(5) 0.001(5)

loop_
_atom_type_symbol
_atom_type_description
_atom_type_scat_dispersion_real
_atom_type_scat_dispersion_imag
_atom_type_scat_source
C C 0.0033 0.0016 'International Tables Vol C Tables 4.2.6.8 and 6.1.1.4'
H H 0.0000 0.0000 'International Tables Vol C Tables 4.2.6.8 and 6.1.1.4'
Na Na 0.0362 0.0249 'International Tables Vol C Tables 4.2.6.8 and 6.1.1.4'
O O 0.0106 0.0060 'International Tables Vol C Tables 4.2.6.8 and 6.1.1.4'
N N 0.0061 0.0033 'International Tables Vol C Tables 4.2.6.8 and 6.1.1.4'
Co Co 0.3494 0.9721 'International Tables Vol C Tables 4.2.6.8 and 6.1.1.4'

loop_
_geom_angle_atom_site_label_1
_geom_angle_atom_site_label_2
_geom_angle_atom_site_label_3
_geom_angle
N4 N3 Co1 117.0(7)
N7 N6 Co1 119.8(6)
C12B C11 N2 123.8(13)
C12 C11 C10 98.6(16)
N2 C11 C10 106.2(8)
C13 N2 C11 114.8(8)
C13 N2 Co1 113.6(6)
C11 N2 Co1 109.0(6)
O1 Co1 N6 91.0(3)
O1 Co1 N2 177.4(3)
N6 Co1 N2 86.6(3)
O1 Co1 O2 82.5(3)
N6 Co1 O2 89.1(3)
N2 Co1 O2 96.4(3)
O1 Co1 N3 91.2(3)
N6 Co1 N3 177.2(4)
N2 Co1 N3 91.2(3)
O2 Co1 N3 92.9(3)
O1 Co1 N1 96.4(3)
N6 Co1 N1 94.1(3)
N2 Co1 N1 84.8(3)
O2 Co1 N1 176.6(3)
N3 Co1 N1 84.0(3)
O1 Co1 Na1 41.8(2)
N6 Co1 Na1 91.2(3)
N2 Co1 Na1 137.1(3)
O2 Co1 Na1 40.7(2)
N3 Co1 Na1 91.6(3)
N1 Co1 Na1 138.0(2)
C19 O2 Co1 123.6(7)
C19 O2 Na1 128.2(7)
Co1 O2 Na1 105.7(3)
C8 O1 Co1 121.5(6)
C8 O1 Na1 130.5(6)
Co1 O1 Na1 106.0(3)
C3 O3 C2 118.7(10)
C3 O3 Na1 115.7(6)
C2 O3 Na1 125.0(9)
C9 N1 C10 113.6(8)
C9 N1 Co1 112.8(7)
C10 N1 Co1 110.8(6)
C18 O4 C20 119.4(12)
C18 O4 Na1 111.5(6)
C20 O4 Na1 129.0(11)
O2 C19 C14 121.4(10)
O2 C19 C18 117.7(10)
C14 C19 C18 120.7(9)
N8 N7 N6 174.8(16)
N5 N4 N3 176.5(11)
O3 C3 C8 116.5(10)
O3 C3 C4 126.6(11)
C8 C3 C4 116.9(12)
C17 C18 O4 121.5(12)
C17 C18 C19 121.8(13)
O4 C18 C19 116.7(9)
N2 C13 C14 111.6(9)
O1 C8 C3 114.4(10)
O1 C8 C7 125.6(9)
C3 C8 C7 119.9(10)
N1 C9 C7 109.7(8)
C14 C15 C16 121.2(13)
C6 C7 C8 121.2(11)
C6 C7 C9 117.2(11)
C8 C7 C9 121.6(8)
C17 C16 C15 121.5(10)
C5 C4 C3 121.1(11)
C6 C5 C4 121.5(12)
C19 C14 C15 117.1(11)
C19 C14 C13 122.9(9)
C15 C14 C13 120.0(11)
C18 C17 C16 117.6(13)
C5 C6 C7 119.3(13)
C21 C20 O4 110.3(16)
O3 C2 C1 111.7(12)
O2 Na1 O6 98.0(6)
O2 Na1 O1 65.8(3)
O6 Na1 O1 126.6(8)
O2 Na1 O5 124.9(4)
O6 Na1 O5 133.8(7)
O1 Na1 O5 89.9(4)
O2 Na1 O3 121.2(3)
O6 Na1 O3 93.7(5)
O1 Na1 O3 61.3(3)
O5 Na1 O3 79.3(3)
O2 Na1 O4 64.3(3)
O6 Na1 O4 86.9(5)
O1 Na1 O4 122.6(3)
O5 Na1 O4 96.2(4)
O3 Na1 O4 174.3(3)
O2 Na1 Co1 33.63(18)
O6 Na1 Co1 115.5(7)
O1 Na1 Co1 32.20(16)
O5 Na1 Co1 110.2(3)
O3 Na1 Co1 90.3(2)
O4 Na1 Co1 94.6(2)
N1 C10 C12A 119.4(10)
N1 C10 C11 103.6(9)
C12A C10 C11 108.3(12)

loop_
_geom_bond_atom_site_label_1
_geom_bond_atom_site_label_2
_geom_bond_distance
C12B C11 1.50(3)
C12A C10 1.52(2)
N3 N4 1.234(13)
N3 Co1 1.962(8)
N6 N7 1.214(12)
N6 Co1 1.947(7)
C11 N2 1.524(14)
C11 C10 1.560(17)
N2 C13 1.492(13)
N2 Co1 1.953(8)
Co1 O1 1.890(6)
Co1 O2 1.962(7)
Co1 N1 2.018(8)
Co1 Na1 3.410(5)
O2 C19 1.328(11)
O2 Na1 2.309(8)
O1 C8 1.358(11)
O1 Na1 2.365(8)
O3 C3 1.394(14)
O3 C2 1.437(14)
O3 Na1 2.690(9)
N1 C9 1.482(12)
N1 C10 1.488(14)
O4 C18 1.383(15)
O4 C20 1.484(17)
O4 Na1 2.732(10)
C19 C14 1.409(16)
C19 C18 1.467(15)
N7 N8 1.179(15)
N4 N5 1.165(14)
C3 C8 1.407(14)
C3 C4 1.422(17)
C18 C17 1.374(16)
C13 C14 1.557(16)
C8 C7 1.416(15)
C9 C7 1.520(15)
C15 C14 1.416(14)
C15 C16 1.44(2)
C7 C6 1.412(14)
C16 C17 1.41(2)
C4 C5 1.42(2)
C5 C6 1.325(19)
C20 C21 1.47(3)
C2 C1 1.45(2)
Na1 O6 2.335(15)
Na1 O5 2.386(12)
